data_1549153
loop_
_publ_author_name
'Zhang, Xiaolei'
'Yan, Hong'

_publ_section_title
;
 Pd(ii)-catalyzed synthesis of bifunctionalized carboranes <i>via</i> cage
 B-H activation of 1-CH<sub>2</sub>NH<sub>2</sub>-<i>o</i>-carboranes.
;
_journal_issue 16
_journal_name_full 'Chemical science'
_journal_page_first 3964
_journal_page_last 3969
_journal_paper_doi 10.1039/c8sc01154k
_journal_volume 9
_journal_year 2018
_chemical_formula_sum 'C9 H19 B10 N'
_chemical_formula_weight 249.35
_space_group_IT_number 2
_space_group_name_Hall '-P 1'
_space_group_name_H-M_alt 'P -1'
_symmetry_cell_setting triclinic
_symmetry_space_group_name_Hall '-P 1'
_symmetry_space_group_name_H-M 'P -1'
_atom_sites_solution_hydrogens geom
_atom_sites_solution_primary direct
_atom_sites_solution_secondary difmap
_audit_creation_method SHELXL-97
_audit_update_record
;
2017-11-03 deposited with the CCDC.
2018-03-27 downloaded from the CCDC.
;
_cell_angle_alpha 81.469(4)
_cell_angle_beta 78.051(4)
_cell_angle_gamma 86.599(4)
_cell_formula_units_Z 2
_cell_length_a 7.3461(17)
_cell_length_b 7.8073(19)
_cell_length_c 12.765(3)
_cell_measurement_reflns_used 2763
_cell_measurement_temperature 296(2)
_cell_measurement_theta_max 25.990
_cell_measurement_theta_min 0.994
_cell_volume 708.0(3)
_computing_structure_refinement 'SHELXL-97 (Sheldrick, 1997)'
_computing_structure_solution 'SHELXS-97 (Sheldrick, 1990)'
_diffrn_ambient_temperature 296(2)
_diffrn_measured_fraction_theta_full 0.994
_diffrn_measured_fraction_theta_max 0.994
_diffrn_measurement_device_type 'CCD area detector'
_diffrn_measurement_method 'phi and omega scans'
_diffrn_radiation_monochromator graphite
_diffrn_radiation_source 'fine-focus sealed tube'
_diffrn_radiation_type MoK\a
_diffrn_radiation_wavelength 0.71073
_diffrn_reflns_av_R_equivalents 0.0363
_diffrn_reflns_av_sigmaI/netI 0.0698
_diffrn_reflns_limit_h_max 8
_diffrn_reflns_limit_h_min -9
_diffrn_reflns_limit_k_max 9
_diffrn_reflns_limit_k_min -8
_diffrn_reflns_limit_l_max 15
_diffrn_reflns_limit_l_min -15
_diffrn_reflns_number 5162
_diffrn_reflns_theta_full 25.99
_diffrn_reflns_theta_max 25.99
_diffrn_reflns_theta_min 1.65
_exptl_absorpt_coefficient_mu 0.057
_exptl_crystal_density_diffrn 1.170
_exptl_crystal_density_method 'not measured'
_exptl_crystal_description block
_exptl_crystal_F_000 260
_refine_diff_density_max 0.259
_refine_diff_density_min -0.240
_refine_diff_density_rms 0.052
_refine_ls_extinction_method none
_refine_ls_goodness_of_fit_ref 0.977
_refine_ls_hydrogen_treatment mixed
_refine_ls_matrix_type full
_refine_ls_number_parameters 189
_refine_ls_number_reflns 2763
_refine_ls_number_restraints 5
_refine_ls_restrained_S_all 0.990
_refine_ls_R_factor_all 0.0995
_refine_ls_R_factor_gt 0.0607
_refine_ls_shift/su_max 0.000
_refine_ls_shift/su_mean 0.000
_refine_ls_structure_factor_coef Fsqd
_refine_ls_weighting_details 'calc w=1/[\s^2^(Fo^2^)+(0.0973P)^2^+0.0407P] where P=(Fo^2^+2Fc^2^)/3'
_refine_ls_weighting_scheme calc
_refine_ls_wR_factor_gt 0.1541
_refine_ls_wR_factor_ref 0.1751
_reflns_number_gt 1768
_reflns_number_total 2763
_reflns_threshold_expression >2sigma(I)
_cod_data_source_file c8sc01154k2.cif
_cod_data_source_block 1a
_cod_depositor_comments
;
The following automatic conversions were performed:

'_symmetry_cell_setting' value 'Triclinic' changed to 'triclinic'
according to
/home/data/users/saulius/crontab/automatic-downloads/rss-feeds/RSC/lib/dictionaries/cif_core.dic
dictionary named 'cif_core.dic' version 2.4.2 from 2011-04-26.

Automatic conversion script
Id: cif_fix_values 4973 2017-02-22 13:04:09Z antanas 

 Adding full bibliography for 1549153--1549160.cif.
;
_cod_original_sg_symbol_H-M 'P-1   '
_cod_database_code 1549153

loop_
_symmetry_equiv_pos_as_xyz
'x, y, z'
'-x, -y, -z'

loop_
_atom_site_label
_atom_site_type_symbol
_atom_site_fract_x
_atom_site_fract_y
_atom_site_fract_z
_atom_site_U_iso_or_equiv
_atom_site_adp_type
_atom_site_occupancy
_atom_site_symmetry_multiplicity
_atom_site_calc_flag
_atom_site_refinement_flags
C2 C 0.2186(3) 0.7689(3) 0.22318(16) 0.0207(5) Uani 1 1 d .
C13 C 0.1251(3) 0.9315(3) 0.17632(17) 0.0214(5) Uani 1 1 d .
C1 C 0.3092(3) 0.7701(3) 0.33608(17) 0.0234(5) Uani 1 1 d .
C18 C 0.2111(3) 1.0219(3) 0.07901(18) 0.0272(5) Uani 1 1 d .
H18 H 0.3268 0.9832 0.0441 0.033 Uiso 1 1 calc R
B9 B 0.1887(4) 0.4388(3) 0.3410(2) 0.0286(6) Uani 1 1 d .
H9 H 0.1006 0.3304 0.3830 0.034 Uiso 1 1 calc R
B12 B 0.3410(4) 0.4273(3) 0.2145(2) 0.0299(6) Uani 1 1 d .
H12 H 0.3527 0.3109 0.1741 0.036 Uiso 1 1 calc R
B4 B 0.2919(4) 0.5723(3) 0.4123(2) 0.0279(6) Uani 1 1 d .
H4 H 0.2704 0.5520 0.5011 0.034 Uiso 1 1 calc R
C14 C -0.0485(3) 0.9910(3) 0.22757(19) 0.0307(6) Uani 1 1 d .
H14 H -0.1090 0.9308 0.2927 0.037 Uiso 1 1 calc R
C16 C -0.0435(3) 1.2293(3) 0.08452(19) 0.0308(6) Uani 1 1 d .
H16 H -0.0993 1.3292 0.0542 0.037 Uiso 1 1 calc R
B11 B 0.3558(4) 0.6390(3) 0.1402(2) 0.0263(6) Uani 1 1 d .
H11 H 0.3766 0.6619 0.0514 0.032 Uiso 1 1 calc R
C17 C 0.1270(3) 1.1697(3) 0.03267(19) 0.0306(6) Uani 1 1 d .
H17 H 0.1857 1.2286 -0.0333 0.037 Uiso 1 1 calc R
B6 B 0.4570(3) 0.7726(3) 0.2128(2) 0.0248(6) Uani 1 1 d .
H6 H 0.5413 0.8842 0.1718 0.030 Uiso 1 1 calc R
B5 B 0.5061(4) 0.6428(3) 0.3307(2) 0.0297(6) Uani 1 1 d .
H5 H 0.6245 0.6681 0.3661 0.036 Uiso 1 1 calc R
C15 C -0.1308(3) 1.1400(3) 0.1814(2) 0.0353(6) Uani 1 1 d .
H15 H -0.2460 1.1798 0.2163 0.042 Uiso 1 1 calc R
B10 B 0.1413(4) 0.5669(3) 0.2224(2) 0.0269(6) Uani 1 1 d .
H10 H 0.0223 0.5428 0.1872 0.032 Uiso 1 1 calc R
B3 B 0.1116(3) 0.6570(3) 0.3451(2) 0.0257(6) Uani 1 1 d .
H3 H -0.0265 0.6941 0.3896 0.031 Uiso 1 1 calc R
B7 B 0.5373(4) 0.5555(3) 0.2081(2) 0.0296(6) Uani 1 1 d .
H7 H 0.6768 0.5233 0.1633 0.036 Uiso 1 1 calc R
B8 B 0.4341(4) 0.4306(3) 0.3318(2) 0.0295(6) Uani 1 1 d .
H8 H 0.5061 0.3162 0.3676 0.035 Uiso 1 1 calc R
C19 C 0.2917(4) 0.9404(3) 0.38509(19) 0.0380(6) Uani 1 1 d D
H19A H 0.4130 0.9923 0.3668 0.046 Uiso 1 1 calc RD
H19B H 0.2081 1.0187 0.3499 0.046 Uiso 1 1 calc R
N1 N 0.2283(6) 0.9311(4) 0.4973(2) 0.0897(12) Uani 1 1 d D
H1A H 0.311(5) 0.969(10) 0.5300(10) 0.50(8) Uiso 1 1 d D
H2A H 0.207(9) 0.827(3) 0.529(4) 0.21(3) Uiso 1 1 d D

loop_
_atom_site_aniso_label
_atom_site_aniso_U_11
_atom_site_aniso_U_22
_atom_site_aniso_U_33
_atom_site_aniso_U_23
_atom_site_aniso_U_13
_atom_site_aniso_U_12
C2 0.0229(11) 0.0196(11) 0.0200(11) -0.0034(9) -0.0053(9) 0.0007(9)
C13 0.0240(11) 0.0187(11) 0.0223(12) -0.0028(9) -0.0069(9) 0.0008(9)
C1 0.0283(12) 0.0213(12) 0.0222(12) -0.0018(9) -0.0095(9) -0.0003(9)
C18 0.0263(12) 0.0280(13) 0.0261(13) -0.0001(10) -0.0053(10) 0.0009(10)
B9 0.0317(14) 0.0199(13) 0.0333(15) 0.0024(11) -0.0076(12) -0.0040(11)
B12 0.0359(15) 0.0209(14) 0.0350(16) -0.0083(12) -0.0104(12) 0.0046(11)
B4 0.0377(15) 0.0215(13) 0.0244(14) 0.0025(11) -0.0100(12) -0.0004(11)
C14 0.0298(12) 0.0313(13) 0.0268(13) 0.0006(10) -0.0007(10) 0.0042(10)
C16 0.0364(13) 0.0231(12) 0.0356(14) -0.0038(10) -0.0159(11) 0.0067(10)
B11 0.0305(13) 0.0245(14) 0.0237(14) -0.0072(11) -0.0040(11) 0.0048(11)
C17 0.0367(13) 0.0264(13) 0.0278(13) 0.0029(10) -0.0095(11) -0.0009(10)
B6 0.0214(12) 0.0255(14) 0.0264(14) 0.0015(11) -0.0060(11) -0.0018(10)
B5 0.0305(14) 0.0250(14) 0.0345(16) 0.0030(12) -0.0146(12) 0.0013(11)
C15 0.0360(13) 0.0322(14) 0.0362(15) -0.0060(11) -0.0070(11) 0.0140(11)
B10 0.0290(14) 0.0218(13) 0.0324(15) -0.0053(11) -0.0101(11) -0.0024(11)
B3 0.0267(13) 0.0236(14) 0.0246(14) 0.0014(11) -0.0029(11) -0.0027(11)
B7 0.0255(13) 0.0264(14) 0.0346(16) -0.0017(12) -0.0046(12) 0.0054(11)
B8 0.0321(14) 0.0204(13) 0.0359(16) 0.0000(11) -0.0108(12) 0.0047(11)
C19 0.0600(17) 0.0245(13) 0.0344(15) -0.0084(11) -0.0171(13) -0.0018(12)
N1 0.198(4) 0.0368(16) 0.0287(15) -0.0162(12) -0.0039(18) 0.003(2)

loop_
_atom_type_symbol
_atom_type_description
_atom_type_scat_dispersion_real
_atom_type_scat_dispersion_imag
_atom_type_scat_source
C C 0.0033 0.0016 'International Tables Vol C Tables 4.2.6.8 and 6.1.1.4'
H H 0.0000 0.0000 'International Tables Vol C Tables 4.2.6.8 and 6.1.1.4'
B B 0.0013 0.0007 'International Tables Vol C Tables 4.2.6.8 and 6.1.1.4'
N N 0.0061 0.0033 'International Tables Vol C Tables 4.2.6.8 and 6.1.1.4'

loop_
_geom_angle_atom_site_label_1
_geom_angle_atom_site_label_2
_geom_angle_atom_site_label_3
_geom_angle
C13 C2 C1 119.56(16)
C13 C2 B11 120.55(18)
C1 C2 B11 109.34(16)
C13 C2 B10 122.19(17)
C1 C2 B10 109.54(17)
B11 C2 B10 62.50(14)
C13 C2 B3 119.35(17)
C1 C2 B3 60.05(13)
B11 C2 B3 113.18(17)
B10 C2 B3 62.39(14)
C13 C2 B6 116.84(18)
C1 C2 B6 59.81(13)
B11 C2 B6 62.27(14)
B10 C2 B6 113.10(16)
B3 C2 B6 111.44(17)
C18 C13 C14 118.9(2)
C18 C13 C2 119.42(18)
C14 C13 C2 121.7(2)
C19 C1 B4 122.98(19)
C19 C1 B5 120.91(19)
B4 C1 B5 62.66(15)
C19 C1 C2 117.48(17)
B4 C1 C2 110.37(17)
B5 C1 C2 110.68(17)
C19 C1 B6 115.54(19)
B4 C1 B6 113.88(17)
B5 C1 B6 62.65(14)
C2 C1 B6 60.71(13)
C19 C1 B3 118.77(19)
B4 C1 B3 62.36(15)
B5 C1 B3 113.67(18)
C2 C1 B3 60.42(13)
B6 C1 B3 112.52(17)
C13 C18 C17 120.8(2)
C13 C18 H18 119.6
C17 C18 H18 119.6
B3 B9 B10 60.33(14)
B3 B9 B4 59.85(14)
B10 B9 B4 108.11(18)
B3 B9 B12 107.87(18)
B10 B9 B12 59.84(15)
B4 B9 B12 107.64(19)
B3 B9 B8 107.54(18)
B10 B9 B8 107.81(19)
B4 B9 B8 59.66(15)
B12 B9 B8 59.89(15)
B3 B9 H9 121.8
B10 B9 H9 121.6
B4 B9 H9 121.9
B12 B9 H9 121.9
B8 B9 H9 122.0
B10 B12 B8 108.17(18)
B10 B12 B9 59.99(15)
B8 B12 B9 60.19(15)
B10 B12 B11 60.03(14)
B8 B12 B11 107.98(19)
B9 B12 B11 108.01(18)
B10 B12 B7 107.88(18)
B8 B12 B7 59.84(15)
B9 B12 B7 107.89(18)
B11 B12 B7 59.91(15)
B10 B12 H12 121.7
B8 B12 H12 121.6
B9 B12 H12 121.7
B11 B12 H12 121.7
B7 B12 H12 121.9
C1 B4 B5 58.83(14)
C1 B4 B3 59.47(14)
B5 B4 B3 108.22(19)
C1 B4 B8 105.50(19)
B5 B4 B8 59.96(15)
B3 B4 B8 108.09(19)
C1 B4 B9 105.97(18)
B5 B4 B9 108.37(19)
B3 B4 B9 59.89(15)
B8 B4 B9 60.32(15)
C1 B4 H4 123.9
B5 B4 H4 121.5
B3 B4 H4 121.4
B8 B4 H4 122.2
B9 B4 H4 121.9
C15 C14 C13 120.0(2)
C15 C14 H14 120.0
C13 C14 H14 120.0
C15 C16 C17 119.7(2)
C15 C16 H16 120.2
C17 C16 H16 120.2
C2 B11 B10 58.75(13)
C2 B11 B12 105.44(18)
B10 B11 B12 59.79(15)
C2 B11 B7 105.79(18)
B10 B11 B7 108.00(19)
B12 B11 B7 60.30(15)
C2 B11 B6 59.45(13)
B10 B11 B6 107.80(18)
B12 B11 B6 107.72(18)
B7 B11 B6 59.55(15)
C2 B11 H11 123.8
B10 B11 H11 121.8
B12 B11 H11 122.3
B7 B11 H11 122.1
B6 B11 H11 121.7
C16 C17 C18 120.0(2)
C16 C17 H17 120.0
C18 C17 H17 120.0
C1 B6 C2 59.48(12)
C1 B6 B7 104.94(18)
C2 B6 B7 105.40(17)
C1 B6 B5 58.26(14)
C2 B6 B5 106.23(17)
B7 B6 B5 59.77(15)
C1 B6 B11 105.92(17)
C2 B6 B11 58.28(13)
B7 B6 B11 60.21(15)
B5 B6 B11 108.03(19)
C1 B6 H6 123.6
C2 B6 H6 123.3
B7 B6 H6 123.0
B5 B6 H6 122.1
B11 B6 H6 122.1
C1 B5 B8 105.37(18)
C1 B5 B7 105.64(17)
B8 B5 B7 60.39(16)
C1 B5 B4 58.51(14)
B8 B5 B4 60.10(15)
B7 B5 B4 108.29(19)
C1 B5 B6 59.08(13)
B8 B5 B6 108.01(19)
B7 B5 B6 59.85(15)
B4 B5 B6 107.61(18)
C1 B5 H5 124.2
B8 B5 H5 122.1
B7 B5 H5 121.9
B4 B5 H5 121.7
B6 B5 H5 121.7
C16 C15 C14 120.6(2)
C16 C15 H15 119.7
C14 C15 H15 119.7
C2 B10 B12 105.74(17)
C2 B10 B9 105.99(17)
B12 B10 B9 60.17(15)
C2 B10 B11 58.75(13)
B12 B10 B11 60.18(15)
B9 B10 B11 108.26(18)
C2 B10 B3 59.23(13)
B12 B10 B3 107.65(18)
B9 B10 B3 59.73(15)
B11 B10 B3 107.61(18)
C2 B10 H10 123.8
B12 B10 H10 122.1
B9 B10 H10 122.0
B11 B10 H10 121.6
B3 B10 H10 121.9
C1 B3 C2 59.53(13)
C1 B3 B4 58.16(14)
C2 B3 B4 106.32(18)
C1 B3 B9 105.25(17)
C2 B3 B9 105.50(17)
B4 B3 B9 60.27(15)
C1 B3 B10 105.97(17)
C2 B3 B10 58.38(13)
B4 B3 B10 108.14(18)
B9 B3 B10 59.95(15)
C1 B3 H3 123.6
C2 B3 H3 123.3
B4 B3 H3 121.9
B9 B3 H3 122.8
B10 B3 H3 122.1
B5 B7 B6 60.38(15)
B5 B7 B8 59.82(15)
B6 B7 B8 107.97(18)
B5 B7 B11 108.53(17)
B6 B7 B11 60.23(14)
B8 B7 B11 107.83(18)
B5 B7 B12 107.81(19)
B6 B7 B12 107.85(18)
B8 B7 B12 59.78(15)
B11 B7 B12 59.79(15)
B5 B7 H7 121.5
B6 B7 H7 121.6
B8 B7 H7 122.0
B11 B7 H7 121.6
B12 B7 H7 122.0
B5 B8 B4 59.94(15)
B5 B8 B12 108.27(19)
B4 B8 B12 107.95(18)
B5 B8 B7 59.79(16)
B4 B8 B7 107.68(18)
B12 B8 B7 60.38(15)
B5 B8 B9 108.12(18)
B4 B8 B9 60.02(15)
B12 B8 B9 59.92(15)
B7 B8 B9 108.10(18)
B5 B8 H8 121.7
B4 B8 H8 121.9
B12 B8 H8 121.5
B7 B8 H8 121.8
B9 B8 H8 121.7
N1 C19 C1 117.6(2)
N1 C19 H19A 107.9
C1 C19 H19A 107.9
N1 C19 H19B 107.9
C1 C19 H19B 107.9
H19A C19 H19B 107.2
C19 N1 H1A 112.5(8)
C19 N1 H2A 113(4)
H1A N1 H2A 104.4(16)

loop_
_geom_bond_atom_site_label_1
_geom_bond_atom_site_label_2
_geom_bond_distance
C2 C13 1.511(3)
C2 C1 1.710(3)
C2 B11 1.709(3)
C2 B10 1.709(3)
C2 B3 1.725(3)
C2 B6 1.731(3)
C13 C18 1.381(3)
C13 C14 1.394(3)
C1 C19 1.539(3)
C1 B4 1.695(3)
C1 B5 1.701(3)
C1 B6 1.715(3)
C1 B3 1.718(3)
C18 C17 1.389(3)
C18 H18 0.9300
B9 B3 1.768(4)
B9 B10 1.772(4)
B9 B4 1.775(4)
B9 B12 1.775(4)
B9 B8 1.780(4)
B9 H9 1.1000
B12 B10 1.769(4)
B12 B8 1.775(4)
B12 B11 1.776(4)
B12 B7 1.785(4)
B12 H12 1.1000
B4 B5 1.765(4)
B4 B3 1.767(4)
B4 B8 1.768(4)
B4 H4 1.1000
C14 C15 1.388(3)
C14 H14 0.9300
C16 C15 1.377(3)
C16 C17 1.379(3)
C16 H16 0.9300
B11 B10 1.774(4)
B11 B7 1.779(4)
B11 B6 1.779(4)
B11 H11 1.1000
C17 H17 0.9300
B6 B7 1.767(4)
B6 B5 1.776(4)
B6 H6 1.1000
B5 B8 1.766(4)
B5 B7 1.765(4)
B5 H5 1.1000
C15 H15 0.9300
B10 B3 1.779(4)
B10 H10 1.1000
B3 H3 1.1000
B7 B8 1.776(4)
B7 H7 1.1000
B8 H8 1.1000
C19 N1 1.403(3)
C19 H19A 0.9700
C19 H19B 0.9700
N1 H1A 0.895(10)
N1 H2A 0.860(10)
